data_7046041
loop_
_publ_author_name
'Tamm, Nadezhda B.'
'Brotsman, Victor A.'
'Markov, Vitaliy Yu'
'Kemnitz, Erhard'
'Troyanov, Sergey I.'

_publ_section_title
;
 Chlorination-promoted skeletal transformation of IPR C<sub>76</sub>
 discovered via trifluoromethylation under the formation of non-IPR
 C<sub>76</sub>(CF<sub>3</sub>)<sub>n</sub>F<sub>m</sub>.
;
_journal_issue 20
_journal_name_full 'Dalton transactions (Cambridge, England : 2003)'
_journal_page_first 6898
_journal_page_last 6902
_journal_paper_doi 10.1039/c8dt00984h
_journal_volume 47
_journal_year 2018
_chemical_formula_moiety 'C76 (CF3)16 F6, 2(C6 H4 (CH3)2]'
_chemical_formula_sum 'C108 H20 F54'
_chemical_formula_weight 2343.24
_chemical_name_systematic hexadeca(trifluoromethyl)-hexafluoro-[76]fullerene
_space_group_crystal_system monoclinic
_space_group_IT_number 14
_space_group_name_Hall '-P 2yn'
_space_group_name_H-M_alt 'P 1 21/n 1'
_symmetry_space_group_name_Hall '-P 2yn'
_symmetry_space_group_name_H-M 'P 1 21/n 1'
_atom_sites_solution_hydrogens geom
_atom_sites_solution_secondary difmap
_audit_creation_method SHELXL-2014/7
_audit_update_record
;
2018-01-11 deposited with the CCDC.
2018-04-16 downloaded from the CCDC.
;
_cell_angle_alpha 90
_cell_angle_beta 95.320(10)
_cell_angle_gamma 90
_cell_formula_units_Z 4
_cell_length_a 21.606(2)
_cell_length_b 15.0480(10)
_cell_length_c 24.002(2)
_cell_measurement_reflns_used 26000
_cell_measurement_temperature 100(2)
_cell_measurement_theta_max 35
_cell_measurement_theta_min 5
_cell_volume 7770.1(11)
_computing_cell_refinement XDS
_computing_data_collection XDS
_computing_data_reduction XDS
_computing_structure_refinement 'SHELXL-2014/7 (Sheldrick, 2014)'
_computing_structure_solution SHELXD
_diffrn_ambient_temperature 100(2)
_diffrn_measured_fraction_theta_full 0.933
_diffrn_measured_fraction_theta_max 0.803
_diffrn_measurement_device_type Pilatus2M
_diffrn_measurement_method HPC
_diffrn_radiation_type synchrotron
_diffrn_radiation_wavelength 0.8266
_diffrn_reflns_av_R_equivalents 0.1061
_diffrn_reflns_av_unetI/netI 0.1105
_diffrn_reflns_Laue_measured_fraction_full 0.933
_diffrn_reflns_Laue_measured_fraction_max 0.803
_diffrn_reflns_limit_h_max 29
_diffrn_reflns_limit_h_min -29
_diffrn_reflns_limit_k_max 21
_diffrn_reflns_limit_k_min -21
_diffrn_reflns_limit_l_max 35
_diffrn_reflns_limit_l_min -35
_diffrn_reflns_number 102462
_diffrn_reflns_point_group_measured_fraction_full 0.933
_diffrn_reflns_point_group_measured_fraction_max 0.803
_diffrn_reflns_theta_full 29.450
_diffrn_reflns_theta_max 37.627
_diffrn_reflns_theta_min 1.860
_diffrn_source 'BL 14.2 PSF, BESSY, Berlin, Germany'
_exptl_absorpt_coefficient_mu 0.303
_exptl_absorpt_correction_type none
_exptl_crystal_colour orange
_exptl_crystal_density_diffrn 2.003
_exptl_crystal_description plate
_exptl_crystal_F_000 4616
_exptl_crystal_recrystallization_method 'Re-crystallisation from solvent: p-xylene'
_exptl_crystal_size_max 0.040
_exptl_crystal_size_mid 0.020
_exptl_crystal_size_min 0.010
_refine_diff_density_max 0.867
_refine_diff_density_min -0.413
_refine_diff_density_rms 0.086
_refine_ls_extinction_method none
_refine_ls_goodness_of_fit_ref 1.001
_refine_ls_hydrogen_treatment constr
_refine_ls_matrix_type full
_refine_ls_number_parameters 1463
_refine_ls_number_reflns 21052
_refine_ls_number_restraints 0
_refine_ls_restrained_S_all 1.001
_refine_ls_R_factor_all 0.1571
_refine_ls_R_factor_gt 0.0649
_refine_ls_shift/su_max 0.003
_refine_ls_shift/su_mean 0.000
_refine_ls_structure_factor_coef Fsqd
_refine_ls_weighting_details 'w=1/[\s^2^(Fo^2^)+(0.0470P)^2^+8.0000P] where P=(Fo^2^+2Fc^2^)/3'
_refine_ls_weighting_scheme calc
_refine_ls_wR_factor_gt 0.1239
_refine_ls_wR_factor_ref 0.1417
_reflns_Friedel_coverage 0.000
_reflns_number_gt 10996
_reflns_number_total 21052
_reflns_threshold_expression 'I > 2\s(I)'
_cod_data_source_file c8dt00984h2.cif
_cod_data_source_block 76f7p2n
_cod_depositor_comments 'Adding full bibliography for 7046039--7046043.cif.'
_cod_database_code 7046041
_shelx_shelxl_version_number 2014/7
_shelx_space_group_comment
;
The symmetry employed for this shelxl refinement is uniquely defined
by the following loop, which should always be used as a source of
symmetry information in preference to the above space-group names.
They are only intended as comments.
;
_shelx_estimated_absorpt_t_min 0.990
_shelx_estimated_absorpt_t_max 0.998

loop_
_space_group_symop_operation_xyz
'x, y, z'
'-x+1/2, y+1/2, -z+1/2'
'-x, -y, -z'
'x-1/2, -y-1/2, z-1/2'

loop_
_atom_site_label
_atom_site_type_symbol
_atom_site_fract_x
_atom_site_fract_y
_atom_site_fract_z
_atom_site_U_iso_or_equiv
_atom_site_adp_type
_atom_site_occupancy
_atom_site_site_symmetry_order
_atom_site_calc_flag
_atom_site_refinement_flags_posn
_atom_site_refinement_flags_adp
F1 F 0.35789(9) 1.01169(13) 0.02729(8) 0.0403(5) Uani 1 1 d . .
F2 F 0.27701(9) 0.92910(14) 0.02721(9) 0.0456(5) Uani 1 1 d . .
F3 F 0.29594(9) 1.02699(13) 0.09029(8) 0.0400(5) Uani 1 1 d . .
F4 F 0.19909(8) 0.79892(13) 0.09620(8) 0.0375(5) Uani 1 1 d . .
F5 F 0.21574(8) 0.66184(13) 0.11816(8) 0.0370(5) Uani 1 1 d . .
F6 F 0.24503(9) 0.71278(13) 0.04212(7) 0.0381(5) Uani 1 1 d . .
F7 F 0.17273(8) 0.73634(12) 0.20634(8) 0.0332(4) Uani 1 1 d . .
F8 F 0.18915(8) 0.68867(13) 0.29031(8) 0.0344(4) Uani 1 1 d . .
F9 F 0.20992(8) 0.60580(12) 0.22256(8) 0.0336(4) Uani 1 1 d . .
F10 F 0.19591(8) 0.86490(13) 0.28320(7) 0.0335(4) Uani 1 1 d . .
F11 F 0.23518(8) 0.96298(12) 0.33992(8) 0.0347(4) Uani 1 1 d . .
F12 F 0.20741(8) 0.83608(12) 0.37025(7) 0.0315(4) Uani 1 1 d . .
F13 F 0.38902(8) 0.91324(12) 0.45583(7) 0.0309(4) Uani 1 1 d . .
F14 F 0.34085(8) 0.99841(11) 0.39520(8) 0.0326(4) Uani 1 1 d . .
F15 F 0.28970(8) 0.90631(12) 0.44186(7) 0.0317(4) Uani 1 1 d . .
F16 F 0.43430(8) 1.11228(11) 0.22400(7) 0.0307(4) Uani 1 1 d . .
F17 F 0.40772(9) 1.09792(12) 0.13604(7) 0.0354(5) Uani 1 1 d . .
F18 F 0.50421(9) 1.09845(11) 0.16655(8) 0.0344(4) Uani 1 1 d . .
F19 F 0.37621(9) 0.86315(14) -0.03134(8) 0.0423(5) Uani 1 1 d . .
F20 F 0.46538(9) 0.92601(13) -0.02064(7) 0.0391(5) Uani 1 1 d . .
F21 F 0.45781(10) 0.78846(14) -0.04477(7) 0.0437(5) Uani 1 1 d . .
F22 F 0.40500(10) 0.61255(14) -0.01036(7) 0.0438(5) Uani 1 1 d . .
F23 F 0.42143(9) 0.51849(12) 0.05666(8) 0.0431(5) Uani 1 1 d . .
F24 F 0.33137(9) 0.57727(13) 0.03930(8) 0.0419(5) Uani 1 1 d . .
F25 F 0.35267(9) 0.45983(11) 0.29940(8) 0.0343(4) Uani 1 1 d . .
F26 F 0.27668(8) 0.53785(12) 0.32259(8) 0.0380(5) Uani 1 1 d . .
F27 F 0.35220(9) 0.50321(12) 0.38331(8) 0.0372(5) Uani 1 1 d . .
F28 F 0.33865(8) 0.62837(12) 0.44779(8) 0.0321(4) Uani 1 1 d . .
F29 F 0.35430(9) 0.75400(13) 0.48886(7) 0.0347(4) Uani 1 1 d . .
F30 F 0.27183(8) 0.73170(12) 0.43322(8) 0.0328(4) Uani 1 1 d . .
F31 F 0.57224(8) 0.84430(12) 0.02135(7) 0.0310(4) Uani 1 1 d . .
F32 F 0.45714(8) 0.63271(11) 0.46695(7) 0.0273(4) Uani 1 1 d . .
F33 F 0.51540(8) 0.80520(12) 0.50240(7) 0.0305(4) Uani 1 1 d . .
F34 F 0.61352(8) 0.77975(12) 0.50525(7) 0.0302(4) Uani 1 1 d . .
F35 F 0.55274(9) 0.68257(13) 0.53571(7) 0.0341(4) Uani 1 1 d . .
F36 F 0.75615(9) 0.84502(13) 0.12960(8) 0.0369(5) Uani 1 1 d . .
F37 F 0.69514(9) 0.86657(13) 0.05562(8) 0.0377(5) Uani 1 1 d . .
F38 F 0.75427(9) 0.75201(14) 0.06204(8) 0.0407(5) Uani 1 1 d . .
F39 F 0.56975(9) 0.64808(13) -0.00541(7) 0.0383(5) Uani 1 1 d . .
F40 F 0.65793(9) 0.59948(13) 0.03063(8) 0.0408(5) Uani 1 1 d . .
F41 F 0.65247(10) 0.72495(14) -0.01183(8) 0.0409(5) Uani 1 1 d . .
F42 F 0.64113(9) 0.57698(13) 0.50557(7) 0.0374(5) Uani 1 1 d . .
F43 F 0.63349(9) 0.48572(12) 0.43711(8) 0.0363(5) Uani 1 1 d . .
F44 F 0.55293(8) 0.51930(12) 0.47777(8) 0.0341(4) Uani 1 1 d . .
F45 F 0.69220(8) 0.68834(12) 0.44258(7) 0.0288(4) Uani 1 1 d . .
F46 F 0.71758(8) 0.55546(11) 0.38204(7) 0.0288(4) Uani 1 1 d . .
F47 F 0.77841(8) 0.75676(13) 0.38817(7) 0.0336(4) Uani 1 1 d . .
F48 F 0.81689(8) 0.75068(13) 0.30936(7) 0.0360(5) Uani 1 1 d . .
F49 F 0.82028(8) 0.63602(13) 0.36190(8) 0.0357(5) Uani 1 1 d . .
F50 F 0.75243(8) 0.50317(12) 0.20713(7) 0.0320(4) Uani 1 1 d . .
F51 F 0.76438(9) 0.49096(12) 0.29604(8) 0.0347(4) Uani 1 1 d . .
F52 F 0.82494(8) 0.57605(12) 0.25445(8) 0.0327(4) Uani 1 1 d . .
F53 F 0.78213(8) 0.72180(12) 0.20527(7) 0.0314(4) Uani 1 1 d . .
F54 F 0.73083(8) 0.62200(12) 0.12825(7) 0.0327(4) Uani 1 1 d . .
C1 C 0.30266(13) 0.83372(19) 0.16831(12) 0.0223(7) Uani 1 1 d . .
C2 C 0.28997(13) 0.82045(19) 0.22235(12) 0.0217(6) Uani 1 1 d . .
C3 C 0.31732(13) 0.87459(18) 0.26479(12) 0.0211(6) Uani 1 1 d . .
C4 C 0.37081(13) 0.92269(17) 0.25534(12) 0.0200(6) Uani 1 1 d . .
C5 C 0.38328(14) 0.93823(18) 0.19951(11) 0.0196(6) Uani 1 1 d . .
C6 C 0.34425(14) 0.90093(19) 0.15653(12) 0.0213(6) Uani 1 1 d . .
C7 C 0.35921(14) 0.8979(2) 0.09683(12) 0.0249(7) Uani 1 1 d . .
C8 C 0.34389(14) 0.8005(2) 0.08558(12) 0.0246(7) Uani 1 1 d . .
C9 C 0.30291(14) 0.7595(2) 0.12561(12) 0.0251(7) Uani 1 1 d . .
C10 C 0.33876(13) 0.68367(19) 0.15924(12) 0.0223(7) Uani 1 1 d . .
C11 C 0.32500(13) 0.66953(19) 0.21643(12) 0.0219(6) Uani 1 1 d . .
C12 C 0.27880(13) 0.72738(19) 0.24463(12) 0.0225(7) Uani 1 1 d . .
C13 C 0.30273(13) 0.74257(19) 0.30581(12) 0.0216(6) Uani 1 1 d . .
C14 C 0.29932(14) 0.84012(19) 0.32103(12) 0.0229(7) Uani 1 1 d . .
C15 C 0.35097(14) 0.84789(19) 0.37044(12) 0.0221(6) Uani 1 1 d . .
C16 C 0.41172(14) 0.87340(18) 0.34873(12) 0.0199(6) Uani 1 1 d . .
C17 C 0.42186(13) 0.91651(18) 0.30081(12) 0.0195(6) Uani 1 1 d . .
C18 C 0.48537(13) 0.91895(17) 0.28381(11) 0.0186(6) Uani 1 1 d . .
C19 C 0.49514(13) 0.94165(17) 0.23075(12) 0.0193(6) Uani 1 1 d . .
C20 C 0.44610(13) 0.96987(18) 0.18528(12) 0.0197(6) Uani 1 1 d . .
C21 C 0.46918(14) 0.92302(18) 0.13338(12) 0.0207(6) Uani 1 1 d . .
C22 C 0.42967(14) 0.89507(19) 0.09119(12) 0.0230(7) Uani 1 1 d . .
C23 C 0.44106(14) 0.8207(2) 0.04867(12) 0.0240(7) Uani 1 1 d . .
C24 C 0.38923(14) 0.7589(2) 0.06336(12) 0.0242(7) Uani 1 1 d . .
C25 C 0.41098(14) 0.6684(2) 0.08169(12) 0.0241(7) Uani 1 1 d . .
C26 C 0.39195(14) 0.64792(19) 0.14012(12) 0.0230(7) Uani 1 1 d . .
C27 C 0.43686(14) 0.60299(18) 0.17734(12) 0.0220(7) Uani 1 1 d . .
C28 C 0.42073(13) 0.58864(18) 0.23099(12) 0.0207(6) Uani 1 1 d . .
C29 C 0.36584(13) 0.62010(18) 0.25043(12) 0.0213(6) Uani 1 1 d . .
C30 C 0.37150(13) 0.61280(18) 0.31527(12) 0.0198(6) Uani 1 1 d . .
C31 C 0.34450(14) 0.69696(19) 0.33787(12) 0.0216(6) Uani 1 1 d . .
C32 C 0.36619(14) 0.74832(19) 0.39160(12) 0.0214(6) Uani 1 1 d . .
C33 C 0.43690(13) 0.75101(19) 0.40320(11) 0.0200(6) Uani 1 1 d . .
C34 C 0.45971(14) 0.82306(18) 0.37888(11) 0.0201(6) Uani 1 1 d . .
C35 C 0.52275(13) 0.83134(18) 0.36659(11) 0.0180(6) Uani 1 1 d . .
C36 C 0.53587(13) 0.87470(17) 0.31758(11) 0.0176(6) Uani 1 1 d . .
C37 C 0.59351(13) 0.85601(17) 0.29537(11) 0.0169(6) Uani 1 1 d . .
C38 C 0.59919(13) 0.87291(18) 0.23777(11) 0.0189(6) Uani 1 1 d . .
C39 C 0.54841(13) 0.91272(17) 0.20616(11) 0.0178(6) Uani 1 1 d . .
C40 C 0.53500(14) 0.89882(18) 0.14853(12) 0.0207(6) Uani 1 1 d . .
C41 C 0.57717(14) 0.84655(19) 0.12188(12) 0.0211(6) Uani 1 1 d . .
C42 C 0.56323(15) 0.7948(2) 0.06874(12) 0.0243(7) Uani 1 1 d . .
C43 C 0.49680(14) 0.7628(2) 0.06448(11) 0.0243(7) Uani 1 1 d . .
C44 C 0.48017(14) 0.6843(2) 0.08470(12) 0.0236(7) Uani 1 1 d . .
C45 C 0.52387(14) 0.63169(19) 0.12004(12) 0.0229(7) Uani 1 1 d . .
C46 C 0.50238(14) 0.59362(18) 0.16827(12) 0.0221(6) Uani 1 1 d . .
C47 C 0.54742(14) 0.57255(18) 0.21449(12) 0.0221(7) Uani 1 1 d . .
C48 C 0.52863(14) 0.56309(18) 0.26947(12) 0.0211(6) Uani 1 1 d . .
C49 C 0.46569(13) 0.57193(18) 0.27696(12) 0.0210(6) Uani 1 1 d . .
C50 C 0.44222(13) 0.59678(18) 0.32720(12) 0.0203(6) Uani 1 1 d . .
C51 C 0.48541(14) 0.61237(18) 0.37299(12) 0.0220(6) Uani 1 1 d . .
C52 C 0.47887(14) 0.67479(19) 0.42162(11) 0.0214(6) Uani 1 1 d . .
C53 C 0.54766(14) 0.70476(19) 0.43632(12) 0.0218(6) Uani 1 1 d . .
C54 C 0.56517(14) 0.77331(18) 0.39374(11) 0.0198(6) Uani 1 1 d . .
C55 C 0.62122(13) 0.75716(18) 0.37375(11) 0.0189(6) Uani 1 1 d . .
C56 C 0.63702(13) 0.79690(18) 0.32484(11) 0.0189(6) Uani 1 1 d . .
C57 C 0.68475(13) 0.75825(18) 0.29517(12) 0.0193(6) Uani 1 1 d . .
C58 C 0.68700(13) 0.77129(18) 0.23967(12) 0.0208(6) Uani 1 1 d . .
C59 C 0.64357(13) 0.82753(18) 0.20873(12) 0.0196(6) Uani 1 1 d . .
C60 C 0.63199(14) 0.81781(19) 0.15065(12) 0.0208(6) Uani 1 1 d . .
C61 C 0.66742(14) 0.7530(2) 0.11718(12) 0.0246(7) Uani 1 1 d . .
C62 C 0.61111(14) 0.7163(2) 0.07747(12) 0.0249(7) Uani 1 1 d . .
C63 C 0.58649(15) 0.64869(19) 0.11725(12) 0.0245(7) Uani 1 1 d . .
C64 C 0.62971(14) 0.62473(19) 0.15955(12) 0.0229(7) Uani 1 1 d . .
C65 C 0.61170(14) 0.58633(18) 0.20880(12) 0.0221(6) Uani 1 1 d . .
C66 C 0.65416(13) 0.58758(19) 0.25820(12) 0.0225(7) Uani 1 1 d . .
C67 C 0.63474(14) 0.58180(18) 0.30994(12) 0.0221(6) Uani 1 1 d . .
C68 C 0.57131(14) 0.57059(18) 0.31776(12) 0.0224(7) Uani 1 1 d . .
C69 C 0.54818(14) 0.59377(18) 0.36844(12) 0.0207(6) Uani 1 1 d . .
C70 C 0.59046(14) 0.62718(19) 0.41865(12) 0.0216(6) Uani 1 1 d . .
C71 C 0.64909(14) 0.67221(19) 0.39766(12) 0.0223(6) Uani 1 1 d . .
C72 C 0.68094(14) 0.62018(19) 0.35391(12) 0.0232(7) Uani 1 1 d . .
C73 C 0.72159(14) 0.6768(2) 0.31653(12) 0.0231(7) Uani 1 1 d . .
C74 C 0.71993(14) 0.62443(19) 0.25903(12) 0.0226(7) Uani 1 1 d . .
C75 C 0.72104(14) 0.69831(19) 0.21313(12) 0.0224(6) Uani 1 1 d . .
C76 C 0.68967(14) 0.6733(2) 0.15551(13) 0.0259(7) Uani 1 1 d . .
C77 C 0.32174(16) 0.9669(2) 0.05968(13) 0.0302(8) Uani 1 1 d . .
C78 C 0.23955(15) 0.7321(2) 0.09547(13) 0.0293(7) Uani 1 1 d . .
C79 C 0.21152(14) 0.6890(2) 0.24064(13) 0.0280(7) Uani 1 1 d . .
C80 C 0.23381(15) 0.8759(2) 0.32950(13) 0.0284(7) Uani 1 1 d . .
C81 C 0.34138(15) 0.9166(2) 0.41685(13) 0.0270(7) Uani 1 1 d . .
C82 C 0.44815(15) 1.07116(19) 0.17763(13) 0.0251(7) Uani 1 1 d . .
C83 C 0.43529(16) 0.8512(2) -0.01306(13) 0.0326(8) Uani 1 1 d . .
C84 C 0.39167(15) 0.5930(2) 0.04117(14) 0.0321(8) Uani 1 1 d . .
C85 C 0.33808(14) 0.5273(2) 0.33082(13) 0.0256(7) Uani 1 1 d . .
C86 C 0.33258(14) 0.7160(2) 0.44097(13) 0.0265(7) Uani 1 1 d . .
C87 C 0.55772(14) 0.7426(2) 0.49577(12) 0.0250(7) Uani 1 1 d . .
C88 C 0.71954(16) 0.8041(2) 0.09018(13) 0.0321(8) Uani 1 1 d . .
C89 C 0.62362(16) 0.6729(2) 0.02196(13) 0.0327(8) Uani 1 1 d . .
C90 C 0.60512(15) 0.5518(2) 0.46082(13) 0.0272(7) Uani 1 1 d . .
C91 C 0.78502(15) 0.7040(2) 0.34447(13) 0.0280(7) Uani 1 1 d . .
C92 C 0.76654(15) 0.5487(2) 0.25428(13) 0.0274(7) Uani 1 1 d . .
C01 C 0.51282(16) 1.0835(2) 0.37835(14) 0.0317(8) Uani 1 1 d . .
C02 C 0.56482(17) 1.0980(2) 0.35054(14) 0.0366(8) Uani 1 1 d . .
H02 H 0.5618 1.1354 0.3185 0.044 Uiso 1 1 calc R U
C03 C 0.62127(17) 1.0596(2) 0.36807(14) 0.0366(8) Uani 1 1 d . .
H03 H 0.6561 1.0712 0.3478 0.044 Uiso 1 1 calc R U
C04 C 0.62845(15) 1.0047(2) 0.41431(14) 0.0323(8) Uani 1 1 d . .
C05 C 0.57618(17) 0.9894(2) 0.44193(14) 0.0355(8) Uani 1 1 d . .
H05 H 0.5791 0.9513 0.4736 0.043 Uiso 1 1 calc R U
C06 C 0.51971(17) 1.0283(2) 0.42450(14) 0.0341(8) Uani 1 1 d . .
H06 H 0.4848 1.0169 0.4448 0.041 Uiso 1 1 calc R U
C07 C 0.45192(17) 1.1270(2) 0.36027(16) 0.0423(9) Uani 1 1 d . .
H07A H 0.4593 1.1824 0.3406 0.063 Uiso 1 1 calc R U
H07B H 0.4299 1.1399 0.3932 0.063 Uiso 1 1 calc R U
H07C H 0.4267 1.0870 0.3352 0.063 Uiso 1 1 calc R U
C08 C 0.68990(17) 0.9645(3) 0.43430(16) 0.0449(9) Uani 1 1 d . .
H08A H 0.7145 1.0076 0.4576 0.067 Uiso 1 1 calc R U
H08B H 0.7122 0.9485 0.4020 0.067 Uiso 1 1 calc R U
H08C H 0.6832 0.9111 0.4564 0.067 Uiso 1 1 calc R U
C09 C 0.5000(2) 0.3522(2) 0.20366(18) 0.0481(10) Uani 1 1 d . .
C010 C 0.46275(19) 0.3493(2) 0.2459(2) 0.0497(11) Uani 1 1 d . .
H010 H 0.4190 0.3505 0.2366 0.060 Uiso 1 1 calc R U
C011 C 0.4842(2) 0.3448(3) 0.3005(2) 0.0579(12) Uani 1 1 d . .
H011 H 0.4555 0.3440 0.3281 0.069 Uiso 1 1 calc R U
C012 C 0.5446(2) 0.3416(2) 0.31634(19) 0.0516(11) Uani 1 1 d . .
C013 C 0.5858(2) 0.3475(3) 0.2774(2) 0.0584(13) Uani 1 1 d . .
H013 H 0.6292 0.3482 0.2887 0.070 Uiso 1 1 calc R U
C014 C 0.5642(2) 0.3529(3) 0.2187(2) 0.0688(15) Uani 1 1 d . .
H014 H 0.5928 0.3568 0.1910 0.083 Uiso 1 1 calc R U
C015 C 0.4765(3) 0.3543(4) 0.1433(2) 0.0910(19) Uani 1 1 d . .
H01A H 0.4665 0.2937 0.1305 0.137 Uiso 1 1 calc R U
H01B H 0.5085 0.3792 0.1215 0.137 Uiso 1 1 calc R U
H01C H 0.4391 0.3912 0.1384 0.137 Uiso 1 1 calc R U
C016 C 0.5682(3) 0.3304(3) 0.3777(2) 0.0811(16) Uani 1 1 d . .
H01D H 0.5640 0.2681 0.3886 0.122 Uiso 1 1 calc R U
H01E H 0.5436 0.3679 0.4008 0.122 Uiso 1 1 calc R U
H01F H 0.6120 0.3480 0.3833 0.122 Uiso 1 1 calc R U

loop_
_atom_site_aniso_label
_atom_site_aniso_U_11
_atom_site_aniso_U_22
_atom_site_aniso_U_33
_atom_site_aniso_U_23
_atom_site_aniso_U_13
_atom_site_aniso_U_12
F1 0.0382(12) 0.0469(12) 0.0357(11) 0.0197(9) 0.0031(9) 0.0096(9)
F2 0.0337(12) 0.0487(12) 0.0501(13) 0.0084(10) -0.0193(10) 0.0019(9)
F3 0.0460(13) 0.0390(11) 0.0350(11) 0.0089(9) 0.0032(9) 0.0200(9)
F4 0.0246(10) 0.0412(11) 0.0440(11) -0.0039(9) -0.0114(9) 0.0061(8)
F5 0.0287(11) 0.0375(11) 0.0422(11) 0.0008(9) -0.0100(9) -0.0102(8)
F6 0.0317(11) 0.0542(13) 0.0261(10) -0.0081(9) -0.0095(8) -0.0045(9)
F7 0.0193(9) 0.0387(11) 0.0397(11) 0.0026(8) -0.0067(8) 0.0005(8)
F8 0.0213(10) 0.0478(12) 0.0342(11) 0.0039(9) 0.0033(9) -0.0057(8)
F9 0.0251(10) 0.0314(10) 0.0433(11) -0.0007(8) -0.0019(9) -0.0081(8)
F10 0.0221(10) 0.0461(11) 0.0316(10) 0.0030(8) -0.0009(8) 0.0064(8)
F11 0.0300(11) 0.0318(10) 0.0429(11) 0.0004(8) 0.0057(9) 0.0082(8)
F12 0.0228(10) 0.0411(11) 0.0312(10) 0.0064(8) 0.0064(8) 0.0008(8)
F13 0.0309(11) 0.0362(10) 0.0253(9) -0.0057(8) 0.0001(8) 0.0009(8)
F14 0.0373(11) 0.0243(9) 0.0371(10) -0.0020(8) 0.0076(9) 0.0044(8)
F15 0.0261(11) 0.0394(11) 0.0313(10) -0.0020(8) 0.0113(9) 0.0024(8)
F16 0.0374(11) 0.0218(9) 0.0331(10) -0.0025(8) 0.0049(8) 0.0036(8)
F17 0.0431(12) 0.0278(10) 0.0334(10) 0.0101(8) -0.0066(9) 0.0084(8)
F18 0.0320(11) 0.0249(9) 0.0478(12) 0.0066(8) 0.0126(9) -0.0019(8)
F19 0.0346(12) 0.0654(14) 0.0245(10) 0.0023(9) -0.0095(9) 0.0093(10)
F20 0.0484(13) 0.0415(12) 0.0272(10) 0.0121(9) 0.0029(9) 0.0052(10)
F21 0.0544(14) 0.0554(13) 0.0208(10) -0.0048(9) 0.0001(9) 0.0128(10)
F22 0.0550(14) 0.0527(13) 0.0229(10) -0.0140(9) -0.0006(9) -0.0066(10)
F23 0.0506(13) 0.0310(11) 0.0439(12) -0.0159(9) -0.0153(10) 0.0056(9)
F24 0.0323(11) 0.0475(12) 0.0437(12) -0.0192(10) -0.0090(9) -0.0086(9)
F25 0.0381(12) 0.0202(9) 0.0453(11) -0.0039(8) 0.0065(9) -0.0094(8)
F26 0.0201(10) 0.0364(11) 0.0574(13) 0.0106(9) 0.0042(9) -0.0060(8)
F27 0.0470(12) 0.0307(10) 0.0331(10) 0.0104(8) -0.0012(9) -0.0115(9)
F28 0.0303(11) 0.0305(10) 0.0360(10) 0.0102(8) 0.0057(9) -0.0021(8)
F29 0.0358(11) 0.0448(11) 0.0239(9) -0.0002(8) 0.0059(8) -0.0018(9)
F30 0.0218(10) 0.0426(11) 0.0351(10) 0.0070(8) 0.0092(8) 0.0018(8)
F31 0.0335(11) 0.0386(11) 0.0210(9) 0.0052(8) 0.0028(8) 0.0020(8)
F32 0.0282(10) 0.0307(10) 0.0233(9) 0.0089(7) 0.0039(8) -0.0009(7)
F33 0.0301(11) 0.0373(10) 0.0236(9) -0.0041(8) -0.0006(8) 0.0052(8)
F34 0.0262(10) 0.0395(10) 0.0235(9) -0.0005(8) -0.0042(8) -0.0040(8)
F35 0.0389(12) 0.0432(11) 0.0198(9) 0.0088(8) 0.0008(8) -0.0027(9)
F36 0.0316(11) 0.0470(12) 0.0319(10) 0.0001(9) 0.0018(9) -0.0070(9)
F37 0.0395(12) 0.0403(11) 0.0338(11) 0.0118(9) 0.0060(9) 0.0007(9)
F38 0.0376(12) 0.0499(13) 0.0368(11) -0.0004(9) 0.0148(10) 0.0056(9)
F39 0.0370(12) 0.0511(12) 0.0262(10) -0.0146(9) -0.0014(9) 0.0034(9)
F40 0.0428(12) 0.0466(12) 0.0331(10) -0.0118(9) 0.0036(9) 0.0124(10)
F41 0.0438(13) 0.0554(13) 0.0254(10) -0.0038(9) 0.0133(9) -0.0005(10)
F42 0.0354(11) 0.0466(12) 0.0276(10) 0.0153(9) -0.0107(9) 0.0002(9)
F43 0.0390(12) 0.0288(10) 0.0420(11) 0.0117(8) 0.0087(9) 0.0112(8)
F44 0.0310(11) 0.0339(10) 0.0374(11) 0.0149(8) 0.0031(9) -0.0006(8)
F45 0.0244(10) 0.0379(10) 0.0225(9) 0.0043(8) -0.0073(8) -0.0004(8)
F46 0.0252(10) 0.0305(10) 0.0295(9) 0.0076(8) -0.0033(8) 0.0077(7)
F47 0.0271(11) 0.0440(11) 0.0288(10) -0.0084(8) -0.0021(8) -0.0051(8)
F48 0.0218(10) 0.0562(13) 0.0295(10) 0.0066(9) -0.0001(8) -0.0086(9)
F49 0.0238(10) 0.0467(12) 0.0346(10) 0.0029(9) -0.0074(8) 0.0076(8)
F50 0.0324(11) 0.0315(10) 0.0319(10) -0.0039(8) 0.0025(8) 0.0083(8)
F51 0.0365(11) 0.0336(10) 0.0343(10) 0.0097(8) 0.0038(9) 0.0133(8)
F52 0.0206(10) 0.0399(11) 0.0377(10) 0.0006(8) 0.0029(8) 0.0067(8)
F53 0.0238(10) 0.0389(11) 0.0318(10) 0.0030(8) 0.0031(8) 0.0011(8)
F54 0.0301(11) 0.0353(10) 0.0334(10) -0.0033(8) 0.0065(8) 0.0093(8)
C1 0.0172(16) 0.0249(15) 0.0233(15) 0.0001(12) -0.0061(13) 0.0053(12)
C2 0.0152(15) 0.0234(15) 0.0261(16) 0.0041(12) -0.0012(13) 0.0024(11)
C3 0.0189(16) 0.0195(14) 0.0244(15) 0.0011(12) -0.0002(13) 0.0065(12)
C4 0.0217(16) 0.0141(13) 0.0236(15) -0.0018(11) -0.0005(13) 0.0039(11)
C5 0.0226(16) 0.0158(13) 0.0197(14) 0.0016(11) -0.0015(12) 0.0048(11)
C6 0.0210(16) 0.0207(14) 0.0213(15) 0.0031(12) -0.0032(13) 0.0040(12)
C7 0.0244(17) 0.0298(16) 0.0192(15) 0.0053(12) -0.0061(13) 0.0021(13)
C8 0.0246(17) 0.0332(17) 0.0142(14) -0.0012(12) -0.0074(13) 0.0032(13)
C9 0.0207(16) 0.0290(16) 0.0244(15) -0.0014(13) -0.0048(13) -0.0003(12)
C10 0.0181(16) 0.0217(15) 0.0256(15) -0.0033(12) -0.0056(13) -0.0035(12)
C11 0.0185(16) 0.0208(15) 0.0257(15) -0.0061(12) -0.0019(13) -0.0043(11)
C12 0.0177(16) 0.0236(15) 0.0255(15) 0.0027(12) -0.0025(13) -0.0004(12)
C13 0.0183(16) 0.0238(15) 0.0234(15) 0.0027(12) 0.0047(13) -0.0046(12)
C14 0.0197(16) 0.0239(15) 0.0248(15) 0.0027(12) 0.0001(13) 0.0016(12)
C15 0.0223(17) 0.0224(15) 0.0211(15) -0.0006(12) 0.0002(13) -0.0008(12)
C16 0.0224(16) 0.0179(14) 0.0193(14) -0.0031(11) 0.0014(12) 0.0005(11)
C17 0.0198(16) 0.0172(14) 0.0210(14) -0.0030(11) -0.0004(12) -0.0001(11)
C18 0.0227(16) 0.0131(13) 0.0195(14) -0.0038(11) -0.0008(12) -0.0013(11)
C19 0.0223(16) 0.0133(13) 0.0215(14) -0.0017(11) -0.0021(13) -0.0029(11)
C20 0.0210(16) 0.0174(14) 0.0202(14) 0.0028(11) -0.0014(12) 0.0014(11)
C21 0.0263(17) 0.0171(14) 0.0188(14) 0.0051(11) 0.0022(13) 0.0025(12)
C22 0.0278(18) 0.0226(15) 0.0187(14) 0.0052(12) 0.0024(13) 0.0041(12)
C23 0.0239(17) 0.0290(16) 0.0184(14) -0.0007(12) -0.0030(13) -0.0005(13)
C24 0.0241(17) 0.0288(16) 0.0171(14) -0.0012(12) -0.0121(13) -0.0021(13)
C25 0.0242(17) 0.0278(16) 0.0189(14) -0.0061(12) -0.0051(13) -0.0001(12)
C26 0.0225(17) 0.0204(14) 0.0250(15) -0.0070(12) -0.0039(13) -0.0055(12)
C27 0.0225(16) 0.0178(14) 0.0244(15) -0.0075(12) -0.0051(13) -0.0037(11)
C28 0.0189(16) 0.0149(13) 0.0271(15) -0.0011(11) -0.0035(13) -0.0051(11)
C29 0.0195(16) 0.0186(14) 0.0251(15) -0.0022(12) -0.0012(13) -0.0059(11)
C30 0.0167(15) 0.0200(14) 0.0223(15) 0.0020(11) -0.0014(12) -0.0041(11)
C31 0.0197(16) 0.0226(15) 0.0227(15) 0.0018(12) 0.0027(13) -0.0029(12)
C32 0.0220(17) 0.0223(15) 0.0198(14) -0.0001(12) 0.0018(13) 0.0000(12)
C33 0.0208(16) 0.0239(15) 0.0155(13) -0.0022(11) 0.0019(12) -0.0016(12)
C34 0.0226(17) 0.0215(14) 0.0156(14) -0.0022(11) -0.0011(12) 0.0016(12)
C35 0.0204(16) 0.0170(14) 0.0164(13) -0.0055(11) 0.0010(12) -0.0027(11)
C36 0.0218(16) 0.0133(13) 0.0163(13) -0.0019(10) -0.0053(12) -0.0019(11)
C37 0.0189(16) 0.0143(13) 0.0168(13) -0.0020(10) -0.0019(12) -0.0045(11)
C38 0.0190(16) 0.0171(13) 0.0199(14) -0.0010(11) -0.0016(12) -0.0050(11)
C39 0.0213(16) 0.0132(13) 0.0184(14) -0.0001(10) -0.0001(12) -0.0001(11)
C40 0.0220(16) 0.0184(14) 0.0213(14) 0.0056(11) 0.0000(13) -0.0008(12)
C41 0.0224(17) 0.0227(15) 0.0186(14) 0.0005(11) 0.0050(13) -0.0032(12)
C42 0.0295(18) 0.0273(16) 0.0160(14) 0.0012(12) 0.0010(13) 0.0015(13)
C43 0.0271(18) 0.0315(17) 0.0133(13) -0.0050(12) -0.0031(13) 0.0019(13)
C44 0.0272(17) 0.0261(16) 0.0169(14) -0.0062(12) -0.0008(13) 0.0025(13)
C45 0.0261(17) 0.0218(15) 0.0199(15) -0.0082(12) -0.0020(13) 0.0014(12)
C46 0.0247(17) 0.0160(14) 0.0251(15) -0.0068(12) -0.0008(13) 0.0012(12)
C47 0.0241(17) 0.0137(13) 0.0278(16) -0.0061(11) -0.0016(13) 0.0025(11)
C48 0.0239(17) 0.0122(13) 0.0266(15) -0.0018(11) -0.0015(13) 0.0017(11)
C49 0.0209(16) 0.0136(13) 0.0277(16) 0.0025(11) -0.0024(13) -0.0042(11)
C50 0.0199(16) 0.0147(13) 0.0257(15) 0.0044(11) -0.0006(13) -0.0022(11)
C51 0.0229(17) 0.0172(14) 0.0256(15) 0.0055(12) 0.0007(13) -0.0013(11)
C52 0.0219(17) 0.0260(15) 0.0161(14) 0.0070(12) 0.0013(12) -0.0003(12)
C53 0.0206(16) 0.0253(15) 0.0192(14) 0.0006(12) -0.0009(13) -0.0002(12)
C54 0.0227(17) 0.0196(14) 0.0159(13) -0.0010(11) -0.0050(12) -0.0026(11)
C55 0.0211(16) 0.0208(14) 0.0134(13) -0.0023(11) -0.0058(12) -0.0016(11)
C56 0.0184(15) 0.0189(14) 0.0185(14) -0.0038(11) -0.0034(12) -0.0038(11)
C57 0.0164(15) 0.0190(14) 0.0221(14) -0.0005(11) -0.0012(12) -0.0040(11)
C58 0.0199(16) 0.0197(14) 0.0224(15) 0.0001(11) 0.0002(13) -0.0034(11)
C59 0.0192(16) 0.0175(14) 0.0220(14) -0.0003(11) 0.0019(12) -0.0043(11)
C60 0.0223(16) 0.0213(14) 0.0190(14) 0.0017(11) 0.0030(13) -0.0038(12)
C61 0.0220(17) 0.0289(16) 0.0232(15) -0.0030(13) 0.0038(13) 0.0014(13)
C62 0.0248(17) 0.0329(17) 0.0168(14) -0.0043(12) 0.0005(13) 0.0026(13)
C63 0.0282(18) 0.0224(15) 0.0224(15) -0.0069(12) -0.0001(14) 0.0002(12)
C64 0.0274(17) 0.0206(15) 0.0205(15) -0.0080(12) 0.0014(13) 0.0033(12)
C65 0.0226(16) 0.0165(14) 0.0265(16) -0.0052(12) -0.0008(13) 0.0023(12)
C66 0.0185(16) 0.0221(15) 0.0261(16) 0.0000(12) -0.0020(13) 0.0038(12)
C67 0.0215(17) 0.0151(14) 0.0291(16) 0.0008(12) -0.0010(13) 0.0041(11)
C68 0.0229(17) 0.0155(14) 0.0279(16) 0.0036(12) -0.0020(13) 0.0009(11)
C69 0.0223(16) 0.0166(14) 0.0223(15) 0.0048(11) -0.0026(13) -0.0001(11)
C70 0.0219(16) 0.0235(15) 0.0188(14) 0.0039(12) -0.0022(12) 0.0008(12)
C71 0.0207(16) 0.0255(15) 0.0195(14) 0.0015(12) -0.0046(13) -0.0018(12)
C72 0.0197(16) 0.0249(15) 0.0237(15) 0.0037(12) -0.0051(13) 0.0044(12)
C73 0.0186(16) 0.0267(16) 0.0232(15) 0.0019(12) -0.0027(13) 0.0012(12)
C74 0.0198(16) 0.0226(15) 0.0249(15) -0.0024(12) -0.0004(13) 0.0048(12)
C75 0.0167(16) 0.0264(16) 0.0238(15) -0.0002(12) 0.0010(13) 0.0019(12)
C76 0.0234(17) 0.0272(16) 0.0276(16) -0.0065(13) 0.0041(14) 0.0046(13)
C77 0.0312(19) 0.0339(18) 0.0243(16) 0.0080(14) -0.0030(15) 0.0039(14)
C78 0.0241(18) 0.0347(18) 0.0272(17) -0.0007(14) -0.0071(14) -0.0013(14)
C79 0.0203(17) 0.0331(18) 0.0296(17) -0.0003(14) -0.0030(14) -0.0013(13)
C80 0.0290(19) 0.0300(17) 0.0263(17) 0.0040(13) 0.0024(14) 0.0042(14)
C81 0.0272(19) 0.0284(17) 0.0259(16) -0.0009(13) 0.0041(15) 0.0040(13)
C82 0.0282(18) 0.0221(15) 0.0248(16) 0.0007(12) 0.0008(14) 0.0015(13)
C83 0.033(2) 0.042(2) 0.0212(16) -0.0039(14) -0.0048(15) 0.0072(15)
C84 0.0301(19) 0.0343(18) 0.0297(18) -0.0066(14) -0.0087(15) 0.0002(14)
C85 0.0231(17) 0.0231(16) 0.0300(17) 0.0055(13) 0.0000(14) -0.0026(12)
C86 0.0217(17) 0.0306(17) 0.0267(16) 0.0027(13) -0.0003(14) 0.0001(13)
C87 0.0247(17) 0.0291(16) 0.0203(15) 0.0054(13) -0.0016(13) 0.0020(13)
C88 0.0283(19) 0.0405(19) 0.0271(17) -0.0072(15) 0.0016(15) 0.0058(15)
C89 0.030(2) 0.041(2) 0.0262(17) -0.0029(15) -0.0005(15) 0.0055(15)
C90 0.0234(18) 0.0319(17) 0.0263(16) 0.0086(13) 0.0019(14) 0.0011(13)
C91 0.0218(18) 0.0369(18) 0.0250(16) 0.0055(14) 0.0002(14) 0.0035(14)
C92 0.0259(19) 0.0310(17) 0.0250(16) 0.0012(13) 0.0006(14) 0.0057(13)
C01 0.035(2) 0.0270(17) 0.0334(18) -0.0105(14) 0.0054(16) -0.0078(14)
C02 0.047(2) 0.0319(18) 0.0310(18) -0.0030(15) 0.0014(17) -0.0085(16)
C03 0.036(2) 0.040(2) 0.0348(19) -0.0053(16) 0.0070(17) -0.0137(16)
C04 0.028(2) 0.0349(18) 0.0343(18) -0.0102(15) 0.0063(16) -0.0097(14)
C05 0.048(2) 0.0300(18) 0.0282(18) -0.0066(14) -0.0002(17) -0.0065(16)
C06 0.038(2) 0.0320(18) 0.0340(18) -0.0128(15) 0.0117(16) -0.0091(15)
C07 0.045(2) 0.0316(19) 0.051(2) -0.0099(17) 0.0074(19) -0.0041(16)
C08 0.042(2) 0.049(2) 0.043(2) -0.0060(18) -0.0027(18) -0.0081(18)
C09 0.062(3) 0.0290(19) 0.052(2) -0.0064(17) -0.002(2) 0.0116(18)
C010 0.041(2) 0.0284(19) 0.079(3) -0.0018(19) 0.001(2) 0.0000(16)
C011 0.062(3) 0.030(2) 0.082(3) 0.003(2) 0.010(3) 0.0007(19)
C012 0.063(3) 0.0245(19) 0.066(3) -0.0057(18) 0.003(3) -0.0051(18)
C013 0.036(2) 0.038(2) 0.098(4) 0.009(2) -0.011(3) 0.0052(18)
C014 0.069(3) 0.034(2) 0.111(4) -0.002(2) 0.051(3) 0.017(2)
C015 0.131(5) 0.064(3) 0.073(4) -0.006(3) -0.019(3) 0.025(3)
C016 0.114(5) 0.052(3) 0.073(3) -0.007(3) -0.013(3) -0.001(3)

loop_
_atom_type_symbol
_atom_type_description
_atom_type_scat_dispersion_real
_atom_type_scat_dispersion_imag
_atom_type_scat_source
C C 0.0033 0.0016 'International Tables Vol C Tables 4.2.6.8 and 6.1.1.4'
F F 0.0171 0.0103 'International Tables Vol C Tables 4.2.6.8 and 6.1.1.4'
H H 0.0000 0.0000 'International Tables Vol C Tables 4.2.6.8 and 6.1.1.4'

loop_
_geom_angle_atom_site_label_1
_geom_angle_atom_site_label_2
_geom_angle_atom_site_label_3
_geom_angle
C2 C1 C6 119.2(3)
C2 C1 C9 123.2(3)
C6 C1 C9 110.7(3)
C1 C2 C3 120.0(3)
C1 C2 C12 121.3(3)
C3 C2 C12 110.5(2)
C2 C3 C4 119.0(3)
C2 C3 C14 108.8(2)
C4 C3 C14 126.8(2)
C3 C4 C5 118.2(3)
C3 C4 C17 114.7(2)
C5 C4 C17 121.0(3)
C6 C5 C4 118.8(3)
C6 C5 C20 117.2(3)
C4 C5 C20 121.5(2)
C5 C6 C1 119.9(3)
C5 C6 C7 123.5(3)
C1 C6 C7 111.8(2)
C6 C7 C8 97.9(2)
C6 C7 C22 112.8(2)
C8 C7 C22 99.1(2)
C6 C7 C77 112.5(3)
C8 C7 C77 116.8(2)
C22 C7 C77 115.8(3)
C24 C8 C9 124.8(3)
C24 C8 C7 111.8(3)
C9 C8 C7 114.5(3)
C8 C9 C1 99.7(2)
C8 C9 C78 111.1(2)
C1 C9 C78 117.0(3)
C8 C9 C10 109.8(2)
C1 C9 C10 102.8(2)
C78 C9 C10 115.1(2)
C26 C10 C11 120.5(3)
C26 C10 C9 120.0(3)
C11 C10 C9 117.5(3)
C29 C11 C10 118.0(3)
C29 C11 C12 117.2(3)
C10 C11 C12 122.4(3)
C2 C12 C13 98.6(2)
C2 C12 C11 103.7(2)
C13 C12 C11 109.5(2)
C2 C12 C79 119.7(2)
C13 C12 C79 110.2(2)
C11 C12 C79 113.9(2)
C31 C13 C14 114.1(3)
C31 C13 C12 129.3(3)
C14 C13 C12 110.9(2)
C13 C14 C3 95.4(2)
C13 C14 C80 115.7(2)
C3 C14 C80 108.0(2)
C13 C14 C15 102.1(2)
C3 C14 C15 115.1(2)
C80 C14 C15 118.3(2)
C16 C15 C81 105.0(2)
C16 C15 C14 110.0(2)
C81 C15 C14 117.7(2)
C16 C15 C32 100.8(2)
C81 C15 C32 115.6(2)
C14 C15 C32 106.4(2)
C17 C16 C34 121.2(3)
C17 C16 C15 129.1(3)
C34 C16 C15 107.8(2)
C16 C17 C18 118.5(3)
C16 C17 C4 119.2(3)
C18 C17 C4 116.4(2)
C19 C18 C36 117.7(3)
C19 C18 C17 119.9(3)
C36 C18 C17 120.3(3)
C18 C19 C39 121.4(3)
C18 C19 C20 126.2(3)
C39 C19 C20 109.2(2)
C5 C20 C19 109.5(2)
C5 C20 C82 112.2(2)
C19 C20 C82 109.8(2)
C5 C20 C21 113.6(2)
C19 C20 C21 101.3(2)
C82 C20 C21 109.8(2)
C22 C21 C40 130.0(3)
C22 C21 C20 121.5(3)
C40 C21 C20 106.7(2)
C21 C22 C7 119.6(3)
C21 C22 C23 126.8(3)
C7 C22 C23 107.2(2)
C43 C23 C24 100.1(2)
C43 C23 C83 113.9(3)
C24 C23 C83 114.1(2)
C43 C23 C22 115.1(2)
C24 C23 C22 97.1(2)
C83 C23 C22 114.4(2)
C8 C24 C25 122.7(3)
C8 C24 C23 113.3(3)
C25 C24 C23 114.0(3)
C24 C25 C44 98.8(2)
C24 C25 C84 115.5(2)
C44 C25 C84 111.0(3)
C24 C25 C26 110.5(2)
C44 C25 C26 109.7(2)
C84 C25 C26 110.7(3)
C10 C26 C27 120.9(3)
C10 C26 C25 121.8(3)
C27 C26 C25 116.4(3)
C28 C27 C26 116.2(3)
C28 C27 C46 117.1(3)
C26 C27 C46 124.4(3)
C27 C28 C29 123.6(3)
C27 C28 C49 122.5(3)
C29 C28 C49 109.9(3)
C11 C29 C28 120.4(3)
C11 C29 C30 128.6(3)
C28 C29 C30 108.7(2)
C31 C30 C85 114.0(3)
C31 C30 C50 118.0(2)
C85 C30 C50 107.6(2)
C31 C30 C29 107.6(2)
C85 C30 C29 107.9(2)
C50 C30 C29 100.4(2)
C13 C31 C30 119.3(3)
C13 C31 C32 111.4(3)
C30 C31 C32 128.5(2)
C86 C32 C33 114.0(2)
C86 C32 C31 111.2(2)
C33 C32 C31 112.8(2)
C86 C32 C15 116.4(2)
C33 C32 C15 101.8(2)
C31 C32 C15 99.5(2)
C34 C33 C52 120.5(3)
C34 C33 C32 110.0(2)
C52 C33 C32 126.8(2)
C33 C34 C35 123.7(3)
C33 C34 C16 111.7(3)
C35 C34 C16 120.8(3)
C54 C35 C36 120.9(3)
C54 C35 C34 116.8(3)
C36 C35 C34 119.2(2)
C35 C36 C37 118.3(2)
C35 C36 C18 118.8(3)
C37 C36 C18 121.1(3)
C38 C37 C36 119.0(2)
C38 C37 C56 118.6(3)
C36 C37 C56 119.6(3)
C39 C38 C59 118.0(3)
C39 C38 C37 117.8(3)
C59 C38 C37 121.1(3)
C40 C39 C38 123.2(3)
C40 C39 C19 110.9(2)
C38 C39 C19 122.1(3)
C41 C40 C39 116.7(3)
C41 C40 C21 132.5(3)
C39 C40 C21 108.2(3)
C60 C41 C40 120.7(3)
C60 C41 C42 110.9(3)
C40 C41 C42 126.2(3)
F31 C42 C41 112.7(2)
F31 C42 C43 108.7(2)
C41 C42 C43 109.8(2)
F31 C42 C62 111.8(3)
C41 C42 C62 101.5(2)
C43 C42 C62 112.3(3)
C44 C43 C23 111.5(3)
C44 C43 C42 122.9(3)
C23 C43 C42 124.4(3)
C43 C44 C45 120.9(3)
C43 C44 C25 114.9(3)
C45 C44 C25 122.1(3)
C63 C45 C46 120.9(3)
C63 C45 C44 117.3(3)
C46 C45 C44 117.3(3)
C45 C46 C47 118.1(3)
C45 C46 C27 118.8(3)
C47 C46 C27 120.1(3)
C65 C47 C48 117.9(3)
C65 C47 C46 119.3(3)
C48 C47 C46 120.3(3)
C49 C48 C68 117.1(3)
C49 C48 C47 118.4(3)
C68 C48 C47 122.0(3)
C48 C49 C50 124.8(3)
C48 C49 C28 121.4(3)
C50 C49 C28 110.1(3)
C51 C50 C49 117.0(3)
C51 C50 C30 134.2(3)
C49 C50 C30 108.2(2)
C50 C51 C69 119.2(3)
C50 C51 C52 127.5(3)
C69 C51 C52 110.1(2)
F32 C52 C33 110.0(2)
F32 C52 C51 112.7(2)
C33 C52 C51 110.1(2)
F32 C52 C53 109.9(2)
C33 C52 C53 112.4(2)
C51 C52 C53 101.4(2)
C54 C53 C87 110.5(2)
C54 C53 C52 109.5(2)
C87 C53 C52 111.6(2)
C54 C53 C70 97.6(2)
C87 C53 C70 119.4(2)
C52 C53 C70 107.2(2)
C55 C54 C35 121.1(3)
C55 C54 C53 113.5(2)
C35 C54 C53 123.2(3)
C54 C55 C56 121.1(3)
C54 C55 C71 110.7(3)
C56 C55 C71 124.6(3)
C55 C56 C57 119.4(3)
C55 C56 C37 118.9(3)
C57 C56 C37 118.5(3)
C58 C57 C56 121.7(3)
C58 C57 C73 112.5(3)
C56 C57 C73 122.5(3)
C57 C58 C59 121.3(3)
C57 C58 C75 112.1(2)
C59 C58 C75 122.8(3)
C60 C59 C38 118.3(3)
C60 C59 C58 120.4(3)
C38 C59 C58 118.4(3)
C41 C60 C59 122.0(3)
C41 C60 C61 112.8(2)
C59 C60 C61 122.8(3)
C60 C61 C88 108.9(2)
C60 C61 C76 109.0(2)
C88 C61 C76 115.5(2)
C60 C61 C62 98.4(2)
C88 C61 C62 118.1(2)
C76 C61 C62 105.5(2)
C63 C62 C89 111.1(3)
C63 C62 C42 108.8(3)
C89 C62 C42 111.8(2)
C63 C62 C61 98.6(2)
C89 C62 C61 119.2(3)
C42 C62 C61 106.2(2)
C64 C63 C45 121.3(3)
C64 C63 C62 112.9(3)
C45 C63 C62 123.6(3)
C63 C64 C65 120.8(3)
C63 C64 C76 111.1(3)
C65 C64 C76 124.4(3)
C64 C65 C47 119.3(3)
C64 C65 C66 119.1(3)
C47 C65 C66 118.6(3)
C67 C66 C65 122.1(3)
C67 C66 C74 112.4(2)
C65 C66 C74 122.8(3)
C66 C67 C68 121.3(3)
C66 C67 C72 112.3(3)
C68 C67 C72 123.0(3)
C69 C68 C67 121.0(3)
C69 C68 C48 118.2(3)
C67 C68 C48 117.9(3)
C51 C69 C68 122.9(3)
C51 C69 C70 112.7(3)
C68 C69 C70 122.1(3)
C69 C70 C90 110.4(2)
C69 C70 C71 109.4(2)
C90 C70 C71 114.2(2)
C69 C70 C53 97.7(2)
C90 C70 C53 117.5(2)
C71 C70 C53 106.3(2)
F45 C71 C55 111.5(2)
F45 C71 C72 108.3(2)
C55 C71 C72 111.3(2)
F45 C71 C70 109.5(2)
C55 C71 C70 100.6(2)
C72 C71 C70 115.5(2)
F46 C72 C67 112.6(2)
F46 C72 C71 107.4(2)
C67 C72 C71 111.7(2)
F46 C72 C73 109.6(2)
C67 C72 C73 100.3(2)
C71 C72 C73 115.4(2)
C57 C73 C91 110.6(2)
C57 C73 C72 109.1(2)
C91 C73 C72 115.0(2)
C57 C73 C74 97.9(2)
C91 C73 C74 117.6(3)
C72 C73 C74 105.0(2)
C66 C74 C92 110.3(2)
C66 C74 C75 108.9(2)
C92 C74 C75 115.0(3)
C66 C74 C73 97.9(2)
C92 C74 C73 118.2(2)
C75 C74 C73 105.0(2)
F53 C75 C58 112.3(2)
F53 C75 C76 106.6(2)
C58 C75 C76 111.8(2)
F53 C75 C74 110.5(2)
C58 C75 C74 100.5(2)
C76 C75 C74 115.3(2)
F54 C76 C64 110.8(2)
F54 C76 C75 108.3(2)
C64 C76 C75 112.0(2)
F54 C76 C61 109.0(2)
C64 C76 C61 101.1(2)
C75 C76 C61 115.5(2)
F2 C77 F3 107.5(3)
F2 C77 F1 108.1(3)
F3 C77 F1 106.2(3)
F2 C77 C7 111.6(3)
F3 C77 C7 111.4(2)
F1 C77 C7 111.8(3)
F5 C78 F6 107.2(3)
F5 C78 F4 108.6(3)
F6 C78 F4 107.1(2)
F5 C78 C9 112.6(2)
F6 C78 C9 110.8(3)
F4 C78 C9 110.3(3)
F9 C79 F7 108.0(2)
F9 C79 F8 106.9(3)
F7 C79 F8 107.3(3)
F9 C79 C12 111.5(3)
F7 C79 C12 111.8(3)
F8 C79 C12 111.2(2)
F12 C80 F10 106.8(3)
F12 C80 F11 108.1(3)
F10 C80 F11 106.3(2)
F12 C80 C14 113.8(2)
F10 C80 C14 110.4(2)
F11 C80 C14 111.2(3)
F15 C81 F13 107.9(2)
F15 C81 F14 107.8(2)
F13 C81 F14 106.7(2)
F15 C81 C15 115.0(3)
F13 C81 C15 109.6(2)
F14 C81 C15 109.4(2)
F17 C82 F18 107.7(2)
F17 C82 F16 107.7(2)
F18 C82 F16 107.7(2)
F17 C82 C20 111.5(2)
F18 C82 C20 111.6(2)
F16 C82 C20 110.5(2)
F20 C83 F19 108.1(3)
F20 C83 F21 108.3(3)
F19 C83 F21 107.4(3)
F20 C83 C23 112.8(3)
F19 C83 C23 110.4(3)
F21 C83 C23 109.7(3)
F24 C84 F22 107.9(2)
F24 C84 F23 108.0(3)
F22 C84 F23 107.8(3)
F24 C84 C25 111.4(3)
F22 C84 C25 111.0(3)
F23 C84 C25 110.6(2)
F27 C85 F25 106.7(2)
F27 C85 F26 108.2(3)
F25 C85 F26 107.1(2)
F27 C85 C30 112.9(2)
F25 C85 C30 111.3(3)
F26 C85 C30 110.4(2)
F30 C86 F29 108.0(3)
F30 C86 F28 106.1(2)
F29 C86 F28 107.2(2)
F30 C86 C32 111.7(2)
F29 C86 C32 112.3(2)
F28 C86 C32 111.2(3)
F34 C87 F35 107.2(2)
F34 C87 F33 107.7(2)
F35 C87 F33 107.0(3)
F34 C87 C53 111.3(3)
F35 C87 C53 113.9(2)
F33 C87 C53 109.5(2)
F38 C88 F36 108.2(3)
F38 C88 F37 108.2(3)
F36 C88 F37 107.0(3)
F38 C88 C61 112.9(3)
F36 C88 C61 109.8(3)
F37 C88 C61 110.4(3)
F41 C89 F39 107.6(3)
F41 C89 F40 107.4(3)
F39 C89 F40 106.9(3)
F41 C89 C62 114.3(3)
F39 C89 C62 109.3(3)
F40 C89 C62 110.9(3)
F42 C90 F43 107.6(2)
F42 C90 F44 108.0(2)
F43 C90 F44 107.1(3)
F42 C90 C70 113.3(3)
F43 C90 C70 110.3(2)
F44 C90 C70 110.2(2)
F49 C91 F47 108.2(2)
F49 C91 F48 106.9(3)
F47 C91 F48 106.4(3)
F49 C91 C73 113.6(3)
F47 C91 C73 110.4(3)
F48 C91 C73 111.0(2)
F52 C92 F51 107.4(2)
F52 C92 F50 107.7(2)
F51 C92 F50 106.4(2)
F52 C92 C74 113.6(3)
F51 C92 C74 111.1(3)
F50 C92 C74 110.2(2)
C02 C01 C06 116.9(3)
C02 C01 C07 121.7(3)
C06 C01 C07 121.4(3)
C01 C02 C03 121.6(3)
C02 C03 C04 121.7(4)
C03 C04 C05 116.7(3)
C03 C04 C08 122.0(3)
C05 C04 C08 121.3(3)
C04 C05 C06 121.5(3)
C01 C06 C05 121.6(3)
C010 C09 C014 116.9(4)
C010 C09 C015 123.8(5)
C014 C09 C015 119.4(5)
C011 C010 C09 123.6(4)
C012 C011 C010 121.4(5)
C011 C012 C013 119.5(4)
C011 C012 C016 121.0(5)
C013 C012 C016 119.5(4)
C012 C013 C014 120.2(4)
C09 C014 C013 118.3(4)

loop_
_geom_bond_atom_site_label_1
_geom_bond_atom_site_label_2
_geom_bond_distance
F1 C77 1.335(4)
F2 C77 1.313(4)
F3 C77 1.321(4)
F4 C78 1.333(4)
F5 C78 1.316(4)
F6 C78 1.329(4)
F7 C79 1.327(3)
F8 C79 1.327(4)
F9 C79 1.325(4)
F10 C80 1.328(3)
F11 C80 1.334(4)
F12 C80 1.321(4)
F13 C81 1.326(3)
F14 C81 1.337(3)
F15 C81 1.325(4)
F16 C82 1.332(3)
F17 C82 1.327(3)
F18 C82 1.329(4)
F19 C83 1.323(4)
F20 C83 1.321(4)
F21 C83 1.332(4)
F22 C84 1.329(4)
F23 C84 1.329(4)
F24 C84 1.321(4)
F25 C85 1.321(4)
F26 C85 1.332(3)
F27 C85 1.320(3)
F28 C86 1.334(3)
F29 C86 1.330(3)
F30 C86 1.330(3)
F31 C42 1.388(3)
F32 C52 1.378(3)
F33 C87 1.332(3)
F34 C87 1.329(3)
F35 C87 1.329(3)
F36 C88 1.327(4)
F37 C88 1.330(4)
F38 C88 1.314(4)
F39 C89 1.335(4)
F40 C89 1.336(4)
F41 C89 1.324(4)
F42 C90 1.322(3)
F43 C90 1.325(4)
F44 C90 1.328(4)
F45 C71 1.380(3)
F46 C72 1.390(3)
F47 C91 1.334(4)
F48 C91 1.336(4)
F49 C91 1.320(3)
F50 C92 1.334(3)
F51 C92 1.331(4)
F52 C92 1.327(4)
F53 C75 1.396(3)
F54 C76 1.387(3)
C1 C2 1.365(4)
C1 C6 1.399(4)
C1 C9 1.517(4)
C2 C3 1.393(4)
C2 C12 1.526(4)
C3 C4 1.400(4)
C3 C14 1.530(4)
C4 C5 1.411(4)
C4 C17 1.481(4)
C5 C6 1.389(4)
C5 C20 1.507(4)
C6 C7 1.499(4)
C7 C8 1.521(4)
C7 C22 1.541(4)
C7 C77 1.548(4)
C8 C24 1.316(4)
C8 C9 1.499(4)
C9 C78 1.544(4)
C9 C10 1.561(4)
C10 C26 1.385(4)
C10 C11 1.447(4)
C11 C29 1.365(4)
C11 C12 1.529(4)
C12 C13 1.528(4)
C12 C79 1.559(4)
C13 C31 1.323(4)
C13 C14 1.516(4)
C14 C80 1.545(4)
C14 C15 1.556(4)
C15 C16 1.506(4)
C15 C81 1.547(4)
C15 C32 1.606(4)
C16 C17 1.356(4)
C16 C34 1.426(4)
C17 C18 1.468(4)
C18 C19 1.354(4)
C18 C36 1.458(4)
C19 C39 1.410(4)
C19 C20 1.510(4)
C20 C82 1.536(4)
C20 C21 1.553(4)
C21 C22 1.331(4)
C21 C40 1.480(4)
C22 C23 1.550(4)
C23 C43 1.507(4)
C23 C24 1.522(4)
C23 C83 1.545(4)
C24 C25 1.493(4)
C25 C44 1.509(4)
C25 C84 1.527(4)
C25 C26 1.529(4)
C26 C27 1.427(4)
C27 C28 1.382(4)
C27 C46 1.459(4)
C28 C29 1.397(4)
C28 C49 1.423(4)
C29 C30 1.554(4)
C30 C31 1.516(4)
C30 C85 1.538(4)
C30 C50 1.547(4)
C31 C32 1.539(4)
C32 C86 1.526(4)
C32 C33 1.528(4)
C33 C34 1.346(4)
C33 C52 1.503(4)
C34 C35 1.425(4)
C35 C54 1.384(4)
C35 C36 1.397(4)
C36 C37 1.427(4)
C37 C38 1.422(4)
C37 C56 1.433(4)
C38 C39 1.408(4)
C38 C59 1.413(4)
C39 C40 1.402(4)
C40 C41 1.402(4)
C41 C60 1.384(4)
C41 C42 1.501(4)
C42 C43 1.509(4)
C42 C62 1.572(4)
C43 C44 1.338(4)
C44 C45 1.445(4)
C45 C63 1.385(4)
C45 C46 1.408(4)
C46 C47 1.441(4)
C47 C65 1.423(4)
C47 C48 1.423(4)
C48 C49 1.394(4)
C48 C68 1.417(4)
C49 C50 1.402(4)
C50 C51 1.394(4)
C51 C69 1.399(4)
C51 C52 1.515(4)
C52 C53 1.562(4)
C53 C54 1.524(4)
C53 C87 1.533(4)
C53 C70 1.572(4)
C54 C55 1.365(4)
C55 C56 1.388(4)
C55 C71 1.504(4)
C56 C57 1.430(4)
C57 C58 1.352(4)
C57 C73 1.524(4)
C58 C59 1.421(4)
C58 C75 1.496(4)
C59 C60 1.401(4)
C60 C61 1.516(4)
C61 C88 1.554(5)
C61 C76 1.559(4)
C61 C62 1.574(4)
C62 C63 1.524(4)
C62 C89 1.530(4)
C63 C64 1.363(4)
C64 C65 1.403(4)
C64 C76 1.499(4)
C65 C66 1.430(4)
C66 C67 1.350(4)
C66 C74 1.524(4)
C67 C68 1.411(4)
C67 C72 1.499(4)
C68 C69 1.402(4)
C69 C70 1.528(4)
C70 C90 1.533(4)
C70 C71 1.561(4)
C71 C72 1.524(4)
C72 C73 1.565(4)
C73 C91 1.525(4)
C73 C74 1.587(4)
C74 C92 1.532(4)
C74 C75 1.567(4)
C75 C76 1.529(4)
C01 C02 1.376(5)
C01 C06 1.381(5)
C01 C07 1.498(5)
C02 C03 1.380(5)
C03 C04 1.381(5)
C04 C05 1.381(5)
C04 C08 1.497(5)
C05 C06 1.383(5)
C09 C010 1.352(6)
C09 C014 1.399(6)
C09 C015 1.489(6)
C010 C011 1.351(6)
C011 C012 1.325(6)
C012 C013 1.353(6)
C012 C016 1.523(6)
C013 C014 1.446(7)
